data_4100265
_journal_name_full 'Journal of the American Chemical Society'
_journal_year 2005
_chemical_formula_sum 'C29 H50 B10 N2 O Zr'
_chemical_formula_weight 642.03
_space_group_IT_number 57
_symmetry_cell_setting orthorhombic
_symmetry_space_group_name_Hall '-P 2c 2b'
_symmetry_space_group_name_H-M 'P b c m'
_cell_angle_alpha 90.00
_cell_angle_beta 90.00
_cell_angle_gamma 90.00
_cell_formula_units_Z 4
_cell_length_a 10.556(2)
_cell_length_b 24.4700(13)
_cell_length_c 13.1219(16)
_cell_measurement_temperature 293(2)
_cell_volume 3389.3(8)
_diffrn_ambient_temperature 293(2)
_exptl_crystal_density_diffrn 1.258
_cod_database_code 4100265

loop_
_symmetry_equiv_pos_as_xyz
'x, y, z'
'-x, -y, z+1/2'
'-x, y+1/2, -z+1/2'
'x, -y+1/2, -z'
'-x, -y, -z'
'x, y, -z-1/2'
'x, -y-1/2, z-1/2'
'-x, y-1/2, z'

loop_
_atom_site_label
_atom_site_type_symbol
_atom_site_fract_x
_atom_site_fract_y
_atom_site_fract_z
_atom_site_U_iso_or_equiv
_atom_site_adp_type
_atom_site_occupancy
_atom_site_symmetry_multiplicity
_atom_site_calc_flag
_atom_site_refinement_flags
_atom_site_disorder_assembly
_atom_site_disorder_group
Zr1 Zr 0.69707(7) 0.43884(3) 0.2500 0.0337(3) Uani 1 2 d S . .
N1 N 0.7647(5) 0.5186(2) 0.2500 0.0309(15) Uani 1 2 d S . .
N2 N 0.8913(6) 0.5959(3) 0.2500 0.0415(17) Uani 1 2 d S . .
B3 B 0.9986(6) 0.4622(3) 0.1431(5) 0.0391(17) Uani 1 1 d . . .
H3 H 0.9446 0.4704 0.0731 0.047 Uiso 1 1 calc R . .
B4 B 1.0330(6) 0.3953(3) 0.1840(4) 0.0409(17) Uani 1 1 d . . .
H4 H 1.0034 0.3591 0.1404 0.049 Uiso 1 1 calc R . .
B9 B 1.1775(8) 0.3968(4) 0.2500 0.046(3) Uani 1 2 d S . .
H9 H 1.2429 0.3618 0.2500 0.056 Uiso 1 2 calc SR . .
B10 B 1.1564(5) 0.4383(3) 0.3597(5) 0.0453(17) Uani 1 1 d . . .
H10 H 1.2068 0.4305 0.4317 0.054 Uiso 1 1 calc R . .
B11 B 1.1234(6) 0.5050(3) 0.3170(4) 0.0395(17) Uani 1 1 d . . .
H11 H 1.1523 0.5411 0.3612 0.047 Uiso 1 1 calc R . .
B12 B 1.2351(9) 0.4652(4) 0.2500 0.050(3) Uani 1 2 d S . .
H12 H 1.3369 0.4748 0.2500 0.060 Uiso 1 2 calc SR . .
C1 C 0.9259(7) 0.4353(3) 0.2500 0.0383(19) Uani 1 2 d S . .
C2 C 0.9861(6) 0.5008(3) 0.2500 0.0349(19) Uani 1 2 d S . .
C3 C 0.8823(7) 0.5443(3) 0.2500 0.0347(19) Uani 1 2 d S . .
C11 C 0.5335(6) 0.3933(3) 0.1341(4) 0.0540(17) Uani 1 1 d . . .
H11A H 0.4575 0.3811 0.1615 0.065 Uiso 1 1 calc R . .
C12 C 0.6451(6) 0.3626(3) 0.1243(5) 0.0579(18) Uani 1 1 d . . .
H12A H 0.6572 0.3267 0.1450 0.070 Uiso 1 1 calc R . .
C13 C 0.7359(5) 0.3968(3) 0.0769(4) 0.0479(16) Uani 1 1 d . . .
H13 H 0.8188 0.3873 0.0609 0.057 Uiso 1 1 calc R . .
C14 C 0.6791(6) 0.4471(2) 0.0585(4) 0.0493(16) Uani 1 1 d . . .
H14 H 0.7172 0.4768 0.0268 0.059 Uiso 1 1 calc R . .
C15 C 0.5566(6) 0.4456(3) 0.0952(4) 0.0513(17) Uani 1 1 d . . .
H15 H 0.4992 0.4744 0.0943 0.062 Uiso 1 1 calc R . .
C20 C 0.6464(7) 0.5498(3) 0.2500 0.0339(19) Uani 1 2 d S . .
H20 H 0.5790 0.5223 0.2500 0.041 Uiso 1 2 calc SR . .
C21 C 0.6234(5) 0.5839(2) 0.3462(3) 0.0412(14) Uani 1 1 d . . .
H21A H 0.6331 0.5610 0.4061 0.049 Uiso 1 1 calc R . .
H21B H 0.6855 0.6131 0.3500 0.049 Uiso 1 1 calc R . .
C22 C 0.4907(5) 0.6082(3) 0.3442(4) 0.0543(18) Uani 1 1 d . . .
H22A H 0.4289 0.5789 0.3466 0.065 Uiso 1 1 calc R . .
H22B H 0.4786 0.6308 0.4041 0.065 Uiso 1 1 calc R . .
C23 C 0.4689(8) 0.6420(4) 0.2500 0.063(3) Uani 1 2 d S . .
H23A H 0.3827 0.6558 0.2500 0.076 Uiso 1 2 calc SR . .
H23B H 0.5261 0.6730 0.2500 0.076 Uiso 1 2 calc SR . .
C30 C 1.0071(8) 0.6277(3) 0.2500 0.052(2) Uani 1 2 d S . .
H30 H 1.0807 0.6032 0.2500 0.063 Uiso 1 2 calc SR . .
C31 C 1.0083(6) 0.6629(3) 0.3438(5) 0.085(2) Uani 1 1 d . . .
H31A H 1.0095 0.6396 0.4037 0.102 Uiso 1 1 calc R . .
H31B H 0.9311 0.6844 0.3459 0.102 Uiso 1 1 calc R . .
C32 C 1.1220(8) 0.7011(3) 0.3471(7) 0.121(4) Uani 1 1 d . . .
H32A H 1.1995 0.6800 0.3519 0.145 Uiso 1 1 calc R . .
H32B H 1.1165 0.7245 0.4067 0.145 Uiso 1 1 calc R . .
C33 C 1.1246(15) 0.7364(5) 0.2500 0.168(8) Uani 1 2 d S . .
H33A H 1.0520 0.7607 0.2500 0.202 Uiso 1 2 calc SR . .
H33B H 1.2006 0.7587 0.2500 0.202 Uiso 1 2 calc SR . .
O1 O 0.4528(12) 0.2500 0.0000 0.333(11) Uani 1 2 d SD . .
C41 C 0.3687(12) 0.2644(6) 0.0852(7) 0.219(7) Uani 1 1 d D . .
H41A H 0.3953 0.2989 0.1149 0.263 Uiso 1 1 calc R . .
H41B H 0.3731 0.2365 0.1375 0.263 Uiso 1 1 calc R . .
C42 C 0.2351(12) 0.2692(7) 0.0463(10) 0.308(12) Uani 1 1 d D . .
H42A H 0.2158 0.3065 0.0264 0.369 Uiso 1 1 calc R . .
H42B H 0.1744 0.2574 0.0973 0.369 Uiso 1 1 calc R . .

loop_
_atom_site_aniso_label
_atom_site_aniso_U_11
_atom_site_aniso_U_22
_atom_site_aniso_U_33
_atom_site_aniso_U_23
_atom_site_aniso_U_13
_atom_site_aniso_U_12
Zr1 0.0275(4) 0.0436(5) 0.0301(4) 0.000 0.000 -0.0021(4)
N1 0.020(4) 0.032(4) 0.040(4) 0.000 0.000 0.005(3)
N2 0.037(4) 0.036(4) 0.052(4) 0.000 0.000 0.001(3)
B3 0.032(4) 0.051(5) 0.034(4) -0.003(3) 0.003(3) -0.001(3)
B4 0.036(4) 0.044(4) 0.043(4) -0.004(3) -0.002(3) -0.005(3)
B9 0.022(6) 0.049(6) 0.068(7) 0.000 0.000 0.002(5)
B10 0.026(4) 0.054(5) 0.056(4) 0.005(4) -0.010(3) 0.003(4)
B11 0.028(4) 0.049(4) 0.042(4) 0.000(3) -0.005(3) -0.006(3)
B12 0.021(6) 0.059(7) 0.071(7) 0.000 0.000 0.005(5)
C1 0.033(5) 0.038(5) 0.043(5) 0.000 0.000 0.001(4)
C2 0.016(4) 0.041(5) 0.048(5) 0.000 0.000 -0.005(4)
C3 0.029(5) 0.045(6) 0.029(4) 0.000 0.000 0.000(4)
C11 0.040(4) 0.079(5) 0.044(4) -0.007(3) -0.003(3) -0.016(4)
C12 0.059(5) 0.047(4) 0.068(4) -0.015(3) -0.018(4) -0.004(4)
C13 0.031(4) 0.075(5) 0.038(3) -0.020(3) -0.006(3) 0.004(3)
C14 0.052(4) 0.059(5) 0.037(3) -0.003(3) -0.008(3) -0.006(3)
C15 0.049(4) 0.071(5) 0.034(3) -0.010(3) -0.011(3) 0.001(4)
C20 0.030(4) 0.038(5) 0.034(4) 0.000 0.000 -0.007(4)
C21 0.050(4) 0.044(4) 0.029(3) -0.005(2) -0.001(3) 0.010(3)
C22 0.046(4) 0.076(5) 0.042(4) -0.008(3) 0.011(3) 0.019(3)
C23 0.063(7) 0.079(7) 0.048(6) 0.000 0.000 0.038(5)
C30 0.044(6) 0.049(6) 0.064(6) 0.000 0.000 -0.005(5)
C31 0.072(6) 0.082(6) 0.102(6) -0.041(5) 0.010(5) -0.016(4)
C32 0.093(7) 0.102(8) 0.169(10) -0.075(7) 0.006(7) -0.040(6)
C33 0.126(13) 0.050(10) 0.33(3) 0.000 0.000 -0.037(9)
O1 0.39(3) 0.26(2) 0.35(3) -0.082(19) 0.000 0.000
C41 0.274(19) 0.208(16) 0.175(14) -0.091(11) -0.004(15) 0.021(16)
C42 0.179(14) 0.31(3) 0.44(4) -0.138(19) -0.002(17) 0.020(16)

loop_
_geom_bond_atom_site_label_1
_geom_bond_atom_site_label_2
_geom_bond_distance
_geom_bond_site_symmetry_2
_geom_bond_publ_flag
Zr1 N1 2.078(6) . ?
Zr1 C1 2.417(7) . ?
Zr1 C15 2.520(5) 6_556 ?
Zr1 C15 2.520(5) . ?
Zr1 C13 2.526(5) . ?
Zr1 C13 2.526(5) 6_556 ?
Zr1 C14 2.528(5) . ?
Zr1 C14 2.528(5) 6_556 ?
Zr1 C12 2.549(5) . ?
Zr1 C12 2.549(5) 6_556 ?
Zr1 C11 2.556(5) . ?
Zr1 C11 2.556(5) 6_556 ?
N1 C3 1.392(9) . ?
N1 C20 1.464(8) . ?
N2 C3 1.266(8) . ?
N2 C30 1.448(9) . ?
B3 C2 1.697(7) . ?
B3 C1 1.729(7) . ?
B3 B4 1.759(9) . ?
B3 B11 1.764(8) 6_556 ?
B3 B10 1.765(8) 6_556 ?
B4 C1 1.727(8) . ?
B4 B4 1.731(12) 6_556 ?
B4 B9 1.754(9) . ?
B4 B10 1.770(9) 6_556 ?
B9 B4 1.754(9) 6_556 ?
B9 B10 1.776(9) . ?
B9 B10 1.776(9) 6_556 ?
B9 B12 1.781(13) . ?
B10 B11 1.761(9) . ?
B10 B3 1.765(8) 6_556 ?
B10 B4 1.770(9) 6_556 ?
B10 B12 1.788(9) . ?
B11 C2 1.698(8) . ?
B11 B11 1.758(12) 6_556 ?
B11 B3 1.764(8) 6_556 ?
B11 B12 1.764(10) . ?
B12 B11 1.764(10) 6_556 ?
B12 B10 1.788(9) 6_556 ?
C1 C2 1.725(10) . ?
C1 B4 1.727(8) 6_556 ?
C1 B3 1.729(7) 6_556 ?
C2 C3 1.529(10) . ?
C2 B3 1.697(7) 6_556 ?
C2 B11 1.698(8) 6_556 ?
C11 C15 1.397(8) . ?
C11 C12 1.403(8) . ?
C12 C13 1.416(8) . ?
C13 C14 1.390(7) . ?
C14 C15 1.380(7) . ?
C20 C21 1.533(6) . ?
C20 C21 1.533(6) 6_556 ?
C21 C22 1.521(7) . ?
C22 C23 1.506(7) . ?
C23 C22 1.506(7) 6_556 ?
C30 C31 1.502(7) 6_556 ?
C30 C31 1.502(7) . ?
C31 C32 1.524(9) . ?
C32 C33 1.539(9) . ?
C33 C32 1.539(9) 6_556 ?
O1 C41 1.470(8) 4 ?
O1 C41 1.470(8) . ?
C41 C42 1.504(8) . ?
C42 C42 1.537(9) 4 ?
